data_2023118
loop_
_publ_author_name
'Zakharchenko, Borys V.'
'Khomenko, Dmytro M.'
'Doroshchuk, Roman O.'
'Bargan, Alexandra'
'Vassilyeva, Olga Yu.'
'Lampeka, Rostyslav D.'

_publ_section_title
;
 Crystal structure of
 bis{2-[5-(3,4,5-trimethoxyphenyl)-4H-1,2,4-triazol-3-yl]pyridine}palladium(II)
 bis(trifluoroacetate) trifluoroacetic acid disolvate
;
_journal_coeditor_code JW2005
_journal_issue 6
_journal_name_full 'Acta Crystallographica Section E Crystallographic Communications'
_journal_paper_doi 10.1107/S205698902400392X
_journal_volume 80
_journal_year 2024
_chemical_formula_iupac '[Pd (C16 H16 N4 O3)2] (C2 F3 O2)2, 2C2 H F3 O2'
_chemical_formula_moiety 'C32 H32 N8 O6 Pd 2+, 2(C2 F3 O2 -), 2(C2 H F3 O2)'
_chemical_formula_sum 'C40 H34 F12 N8 O14 Pd'
_chemical_formula_weight 1185.15
_chemical_name_systematic
'Bis{2-[5-(3,4,5-trimethoxyphenyl)-4<i>H</i>-1,2,4-triazol-3-yl]pyridine}palladium(II) bis(trifluoroacetate) trifluoroacetic acid disolvate'
_space_group_crystal_system triclinic
_space_group_IT_number 2
_space_group_name_Hall '-P 1'
_space_group_name_H-M_alt 'P -1'
_atom_sites_solution_hydrogens mixed
_atom_sites_solution_primary dual
_audit_creation_method
;
Olex2 1.5
(compiled 2024.02.16 svn.r378c4104 for OlexSys, GUI svn.r6928)
;
_cell_angle_alpha 93.384(4)
_cell_angle_beta 98.121(3)
_cell_angle_gamma 94.090(4)
_cell_formula_units_Z 1
_cell_length_a 8.6173(4)
_cell_length_b 10.6265(6)
_cell_length_c 13.1312(4)
_cell_measurement_reflns_used 3996
_cell_measurement_temperature 293(2)
_cell_measurement_theta_max 28.8300
_cell_measurement_theta_min 1.6200
_cell_volume 1184.45(9)
_computing_cell_refinement
;
CrysAlisPro (Rigaku OD, 2019)
;
_computing_data_collection
;
CrysAlisPro (Rigaku OD, 2019)
;
_computing_data_reduction
;
CrysAlisPro (Rigaku OD, 2019)
;
_computing_molecular_graphics
;
Mercury (Macrae <i>et al.</i>,  2020)
;
_computing_publication_material
;
Olex2 1.5 (Dolomanov <i>et al.</i>,  2009)
;
_computing_structure_refinement
;
<i>SHELXL2018/3</i> (Sheldrick, 2015b)
;
_computing_structure_solution
;
<i>SHELXT2014/5</i> (Sheldrick, 2015a)
;
_diffrn_ambient_temperature 293(2)
_diffrn_measured_fraction_theta_full 0.999
_diffrn_measured_fraction_theta_max 0.997
_diffrn_measurement_device_type 'Xcalibur, Eos'
_diffrn_measurement_method '\f and \w scans'
_diffrn_radiation_type MoK\a
_diffrn_radiation_wavelength 0.71073
_diffrn_reflns_av_R_equivalents 0.0260
_diffrn_reflns_av_unetI/netI 0.0490
_diffrn_reflns_limit_h_max 10
_diffrn_reflns_limit_h_min -10
_diffrn_reflns_limit_k_max 13
_diffrn_reflns_limit_k_min -13
_diffrn_reflns_limit_l_max 16
_diffrn_reflns_limit_l_min -16
_diffrn_reflns_number 9462
_diffrn_reflns_theta_full 26.000
_diffrn_reflns_theta_max 26.728
_diffrn_reflns_theta_min 1.926
_diffrn_standards_decay_% ' '
_diffrn_standards_interval_count ' '
_diffrn_standards_interval_time ' '
_diffrn_standards_number ' '
_exptl_absorpt_coefficient_mu 0.513
_exptl_absorpt_correction_T_max 1.00000
_exptl_absorpt_correction_T_min 0.96779
_exptl_absorpt_correction_type multi-scan
_exptl_absorpt_process_details
;
(CrysAlisPro; Rigaku OD, 2019)
;
_exptl_crystal_colour 'clear light yellow'
_exptl_crystal_density_diffrn 1.662
_exptl_crystal_description irregular
_exptl_crystal_F_000 596
_exptl_crystal_size_max 0.4
_exptl_crystal_size_mid 0.3
_exptl_crystal_size_min 0.3
_refine_diff_density_max 0.386
_refine_diff_density_min -0.454
_refine_ls_extinction_method none
_refine_ls_goodness_of_fit_ref 1.040
_refine_ls_hydrogen_treatment constr
_refine_ls_matrix_type full
_refine_ls_number_parameters 444
_refine_ls_number_reflns 5010
_refine_ls_number_restraints 382
_refine_ls_restrained_S_all 1.101
_refine_ls_R_factor_all 0.0466
_refine_ls_R_factor_gt 0.0415
_refine_ls_shift/su_max 0.000
_refine_ls_shift/su_mean 0.000
_refine_ls_structure_factor_coef Fsqd
_refine_ls_weighting_details 'w=1/[\s^2^(Fo^2^)+(0.0395P)^2^+0.5877P] where P=(Fo^2^+2Fc^2^)/3'
_refine_ls_weighting_scheme calc
_refine_ls_wR_factor_gt 0.0910
_refine_ls_wR_factor_ref 0.0953
_reflns_number_gt 4615
_reflns_number_total 5010
_reflns_threshold_expression 'I > 2\s(I)'
_cod_data_source_file jw2005.cif
_cod_data_source_block I
_cod_original_cell_volume 1184.46(9)
_cod_database_code 2023118
_shelx_space_group_comment
;
The symmetry employed for this shelxl refinement is uniquely defined
by the following loop, which should always be used as a source of
symmetry information in preference to the above space-group names.
They are only intended as comments.
;
_shelx_estimated_absorpt_t_min 0.821
_shelx_estimated_absorpt_t_max 0.861

loop_
_space_group_symop_operation_xyz
'x, y, z'
'-x, -y, -z'

loop_
_atom_site_type_symbol
_atom_site_label
_atom_site_fract_x
_atom_site_fract_y
_atom_site_fract_z
_atom_site_U_iso_or_equiv
_atom_site_adp_type
_atom_site_calc_flag
_atom_site_occupancy
_atom_site_disorder_assembly
_atom_site_disorder_group
Pd Pd1 1.000000 1.000000 0.500000 0.02885(10) Uani d 1 . .
C C19 0.8894(4) 0.4302(3) 0.1535(2) 0.0488(8) Uani d 1 . .
C C20 0.9655(9) 0.3470(9) 0.0791(6) 0.081(2) Uani d 0.530(6) A 1
F F4 1.1096(6) 0.3858(7) 0.0705(5) 0.109(2) Uani d 0.530(6) A 1
F F5 0.9508(14) 0.2294(9) 0.1005(8) 0.139(3) Uani d 0.530(6) A 1
F F6 0.8973(9) 0.3527(8) -0.0170(4) 0.108(2) Uani d 0.530(6) A 1
O O5 0.7452(12) 0.425(3) 0.140(2) 0.066(4) Uani d 0.530(6) A 1
C C20X 0.9676(14) 0.3301(10) 0.0963(10) 0.081(2) Uani d 0.470(6) A 2
F F4X 0.9952(15) 0.3563(10) 0.0080(8) 0.134(3) Uani d 0.470(6) A 2
F F5X 1.0921(8) 0.2898(7) 0.1463(6) 0.110(3) Uani d 0.470(6) A 2
F F6X 0.8690(10) 0.2246(8) 0.0722(7) 0.107(3) Uani d 0.470(6) A 2
O O5X 0.7498(15) 0.441(3) 0.123(3) 0.074(6) Uani d 0.470(6) A 2
O O4 0.9779(3) 0.4896(2) 0.22379(16) 0.0580(6) Uani d 1 . .
C C17 0.4530(4) 0.2377(4) 0.0206(3) 0.0643(10) Uani d 1 . .
C C18 0.3492(9) 0.1637(9) -0.0678(6) 0.095(2) Uani d 0.587(17) B 1
F F1 0.3053(15) 0.2296(12) -0.1475(7) 0.136(3) Uani d 0.587(17) B 1
F F2 0.4262(13) 0.0721(12) -0.1043(11) 0.143(3) Uani d 0.587(17) B 1
F F3 0.2162(9) 0.1158(12) -0.0410(7) 0.118(3) Uani d 0.587(17) B 1
O O7 0.442(2) 0.2093(17) 0.1046(6) 0.100(5) Uani d 0.587(17) B 1
O O6 0.5404(17) 0.3257(15) -0.0093(13) 0.094(5) Uani d 0.587(17) B 1
H H6 0.613798 0.359574 0.035314 0.113 Uiso d 0.587(17) B 1
C C18X 0.3438(13) 0.1690(10) -0.0676(7) 0.101(3) Uani d 0.413(17) B 2
F F1X 0.4166(17) 0.1293(19) -0.1438(10) 0.125(4) Uani d 0.413(17) B 2
F F2X 0.2443(16) 0.2475(14) -0.1086(13) 0.132(4) Uani d 0.413(17) B 2
F F3X 0.278(2) 0.0643(15) -0.0378(12) 0.141(4) Uani d 0.413(17) B 2
O O7X 0.428(3) 0.241(2) 0.1062(8) 0.078(4) Uani d 0.413(17) B 2
O O6X 0.574(2) 0.288(2) -0.0120(18) 0.081(5) Uani d 0.413(17) B 2
H H6X 0.646340 0.324285 0.033784 0.097 Uiso d 0.413(17) B 2
O O1 0.5903(3) 0.3676(2) 0.69590(17) 0.0607(7) Uani d 1 . .
O O2 0.6094(3) 0.15652(19) 0.57418(17) 0.0506(5) Uani d 1 . .
O O3 0.7086(3) 0.16746(19) 0.39566(16) 0.0543(6) Uani d 1 . .
N N4 0.9103(3) 0.6437(2) 0.37512(15) 0.0306(5) Uani d 1 . .
H H4 0.916011 0.589624 0.324689 0.037 Uiso calc 1 . .
N N3 0.8561(3) 0.7280(2) 0.52237(16) 0.0329(5) Uani d 1 . .
N N2 0.9308(3) 0.81692(19) 0.47212(15) 0.0300(5) Uani d 1 . .
N N1 1.0785(3) 0.9649(2) 0.36266(15) 0.0311(5) Uani d 1 . .
C C10 0.7119(3) 0.2797(3) 0.4517(2) 0.0386(6) Uani d 1 . .
C C15 0.4529(4) 0.1298(4) 0.5844(4) 0.0795(13) Uani d 1 . .
H H15A 0.387704 0.144900 0.521519 0.119 Uiso calc 1 . .
H H15B 0.426681 0.183175 0.640017 0.119 Uiso calc 1 . .
H H15C 0.435939 0.042788 0.598890 0.119 Uiso calc 1 . .
C C7 0.8445(3) 0.6231(2) 0.46214(19) 0.0303(6) Uani d 1 . .
C C12 0.6508(3) 0.3838(3) 0.6071(2) 0.0409(7) Uani d 1 . .
C C14 0.7558(5) 0.1699(3) 0.2963(2) 0.0638(10) Uani d 1 . .
H H14A 0.687992 0.219861 0.253864 0.096 Uiso calc 1 . .
H H14B 0.749120 0.085221 0.265300 0.096 Uiso calc 1 . .
H H14C 0.862275 0.206258 0.302706 0.096 Uiso calc 1 . .
C C4 1.0995(3) 0.8044(3) 0.2315(2) 0.0388(7) Uani d 1 . .
H H4A 1.077270 0.721198 0.204347 0.047 Uiso calc 1 . .
C C9 0.7732(3) 0.3943(3) 0.4228(2) 0.0365(6) Uani d 1 . .
H H9 0.813638 0.398525 0.360914 0.044 Uiso calc 1 . .
C C2 1.2150(4) 1.0120(3) 0.2234(2) 0.0497(8) Uani d 1 . .
H H2 1.272046 1.071011 0.190832 0.060 Uiso calc 1 . .
C C13 0.7108(3) 0.4976(3) 0.5783(2) 0.0382(6) Uani d 1 . .
H H13 0.709298 0.571194 0.620054 0.046 Uiso calc 1 . .
C C1 1.1601(4) 1.0467(3) 0.3140(2) 0.0403(7) Uani d 1 . .
H H1 1.180841 1.129773 0.341708 0.048 Uiso calc 1 . .
C C3 1.1847(4) 0.8902(3) 0.1821(2) 0.0492(8) Uani d 1 . .
H H3 1.221162 0.865472 0.121268 0.059 Uiso calc 1 . .
C C5 1.0485(3) 0.8437(2) 0.32096(18) 0.0293(5) Uani d 1 . .
C C11 0.6520(3) 0.2734(3) 0.5440(2) 0.0384(6) Uani d 1 . .
C C8 0.7734(3) 0.5023(2) 0.4872(2) 0.0322(6) Uani d 1 . .
C C16 0.5794(5) 0.4776(4) 0.7613(3) 0.0674(11) Uani d 1 . .
H H16A 0.519452 0.536517 0.723050 0.101 Uiso calc 1 . .
H H16B 0.683090 0.516035 0.786165 0.101 Uiso calc 1 . .
H H16C 0.528455 0.454170 0.818594 0.101 Uiso calc 1 . .
C C6 0.9639(3) 0.7659(2) 0.38500(18) 0.0292(5) Uani d 1 . .

loop_
_atom_site_aniso_label
_atom_site_aniso_U_11
_atom_site_aniso_U_22
_atom_site_aniso_U_33
_atom_site_aniso_U_12
_atom_site_aniso_U_13
_atom_site_aniso_U_23
Pd1 0.04096(18) 0.01711(15) 0.02989(16) -0.00198(11) 0.01369(12) -0.00184(10)
C19 0.064(2) 0.0396(18) 0.0431(17) -0.0077(16) 0.0198(16) -0.0102(14)
C20 0.110(4) 0.077(4) 0.058(4) 0.005(4) 0.035(4) -0.034(4)
F4 0.074(3) 0.144(5) 0.105(4) 0.008(3) 0.032(3) -0.064(4)
F5 0.189(8) 0.086(5) 0.153(7) 0.043(5) 0.057(6) -0.014(5)
F6 0.111(5) 0.153(5) 0.052(3) -0.007(4) 0.021(3) -0.057(3)
O5 0.059(5) 0.079(9) 0.057(6) -0.014(4) 0.013(4) -0.010(5)
C20X 0.108(5) 0.063(5) 0.070(5) 0.000(4) 0.023(4) -0.028(4)
F4X 0.187(8) 0.130(5) 0.101(6) 0.022(6) 0.079(6) -0.014(5)
F5X 0.103(4) 0.089(5) 0.133(5) 0.049(4) 0.001(4) -0.046(4)
F6X 0.124(6) 0.067(4) 0.115(5) -0.011(4) 0.001(4) -0.058(3)
O5X 0.076(7) 0.072(9) 0.073(12) -0.012(5) 0.021(5) -0.015(8)
O4 0.0708(16) 0.0521(15) 0.0483(13) -0.0024(12) 0.0127(11) -0.0217(11)
C17 0.053(2) 0.075(3) 0.063(2) -0.0078(19) 0.0090(18) 0.004(2)
C18 0.079(5) 0.117(5) 0.083(5) -0.024(4) 0.013(4) -0.019(4)
F1 0.124(6) 0.186(7) 0.083(4) -0.025(5) -0.024(4) 0.010(5)
F2 0.151(6) 0.131(7) 0.132(7) -0.006(5) 0.001(5) -0.058(5)
F3 0.068(4) 0.142(7) 0.131(4) -0.045(4) 0.004(3) -0.010(5)
O7 0.099(7) 0.123(11) 0.075(6) -0.035(7) 0.006(5) 0.040(6)
O6 0.097(8) 0.116(9) 0.059(5) -0.046(7) -0.002(5) 0.022(6)
C18X 0.086(6) 0.122(6) 0.088(6) -0.023(6) 0.010(5) -0.019(5)
F1X 0.125(6) 0.151(9) 0.089(6) -0.018(7) 0.017(5) -0.042(6)
F2X 0.087(6) 0.176(7) 0.115(7) 0.012(6) -0.031(5) -0.022(6)
F3X 0.132(8) 0.129(8) 0.147(7) -0.064(6) 0.017(7) -0.008(6)
O7X 0.099(8) 0.076(8) 0.065(7) -0.007(6) 0.039(6) -0.012(5)
O6X 0.062(6) 0.116(12) 0.057(6) -0.028(7) 0.013(5) -0.013(7)
O1 0.0919(18) 0.0384(13) 0.0582(14) -0.0097(12) 0.0406(13) 0.0027(10)
O2 0.0538(13) 0.0281(11) 0.0716(15) -0.0050(10) 0.0154(11) 0.0121(10)
O3 0.0882(17) 0.0208(11) 0.0522(13) -0.0098(11) 0.0160(11) -0.0074(9)
N4 0.0412(13) 0.0206(11) 0.0288(11) -0.0052(9) 0.0084(9) -0.0058(8)
N3 0.0463(13) 0.0196(11) 0.0345(11) -0.0037(9) 0.0148(10) 0.0010(9)
N2 0.0410(13) 0.0181(11) 0.0323(11) -0.0024(9) 0.0139(9) -0.0017(8)
N1 0.0429(13) 0.0206(11) 0.0311(11) -0.0022(9) 0.0131(9) -0.0012(8)
C10 0.0488(17) 0.0232(14) 0.0419(15) -0.0044(12) 0.0057(13) -0.0013(11)
C15 0.054(2) 0.042(2) 0.143(4) -0.0146(17) 0.026(2) 0.006(2)
C7 0.0371(15) 0.0202(13) 0.0332(13) -0.0012(11) 0.0068(11) -0.0010(10)
C12 0.0465(17) 0.0322(16) 0.0460(16) -0.0022(13) 0.0162(13) 0.0044(13)
C14 0.105(3) 0.0382(19) 0.0460(19) -0.0013(19) 0.0120(18) -0.0093(15)
C4 0.0528(18) 0.0307(15) 0.0322(14) -0.0040(13) 0.0113(12) -0.0064(11)
C9 0.0494(17) 0.0244(14) 0.0351(14) -0.0046(12) 0.0087(12) -0.0005(11)
C2 0.071(2) 0.0403(18) 0.0423(16) -0.0079(16) 0.0301(15) 0.0003(13)
C13 0.0506(17) 0.0238(14) 0.0407(15) -0.0027(12) 0.0135(13) -0.0026(11)
C1 0.0583(19) 0.0241(14) 0.0403(15) -0.0054(13) 0.0197(13) -0.0011(11)
C3 0.070(2) 0.0453(19) 0.0349(15) -0.0060(16) 0.0272(15) -0.0070(13)
C5 0.0341(14) 0.0248(13) 0.0289(12) 0.0010(11) 0.0055(10) 0.0003(10)
C11 0.0420(16) 0.0239(14) 0.0488(16) -0.0052(12) 0.0067(13) 0.0067(12)
C8 0.0391(15) 0.0216(13) 0.0352(14) -0.0029(11) 0.0061(11) 0.0011(10)
C16 0.093(3) 0.057(2) 0.059(2) 0.001(2) 0.040(2) -0.0033(18)
C6 0.0369(14) 0.0209(13) 0.0291(12) -0.0016(10) 0.0071(10) -0.0033(10)

loop_
_atom_type_symbol
_atom_type_description
_atom_type_scat_dispersion_real
_atom_type_scat_dispersion_imag
_atom_type_scat_source
C C 0.0033 0.0016 'International Tables Vol C Tables 4.2.6.8 and 6.1.1.4'
H H 0.0000 0.0000 'International Tables Vol C Tables 4.2.6.8 and 6.1.1.4'
F F 0.0171 0.0103 'International Tables Vol C Tables 4.2.6.8 and 6.1.1.4'
N N 0.0061 0.0033 'International Tables Vol C Tables 4.2.6.8 and 6.1.1.4'
O O 0.0106 0.0060 'International Tables Vol C Tables 4.2.6.8 and 6.1.1.4'
Pd Pd -0.9988 1.0072 'International Tables Vol C Tables 4.2.6.8 and 6.1.1.4'

loop_
_geom_angle_atom_site_label_1
_geom_angle_atom_site_label_2
_geom_angle_atom_site_label_3
_geom_angle_site_symmetry_1
_geom_angle_site_symmetry_3
_geom_angle
_geom_angle_publ_flag
N2 Pd1 N2 . 2_776 180.00(12) ?
N2 Pd1 N1 . 2_776 100.35(8) y
N2 Pd1 N1 2_776 . 100.35(8) ?
N2 Pd1 N1 2_776 2_776 79.65(8) ?
N2 Pd1 N1 . . 79.65(8) y
N1 Pd1 N1 2_776 . 180.00(12) ?
O5 C19 C20 . . 116.4(14) ?
O5X C19 C20X . . 116.7(16) ?
O4 C19 C20 . . 116.6(4) ?
O4 C19 O5 . . 126.9(14) ?
O4 C19 C20X . . 113.6(6) ?
O4 C19 O5X . . 129.6(17) ?
F4 C20 C19 . . 114.3(6) ?
F4 C20 F6 . . 100.3(7) ?
F5 C20 C19 . . 110.6(7) ?
F5 C20 F4 . . 112.8(8) ?
F5 C20 F6 . . 107.0(9) ?
F6 C20 C19 . . 111.1(6) ?
F4X C20X C19 . . 115.2(10) ?
F4X C20X F5X . . 108.9(11) ?
F4X C20X F6X . . 100.6(11) ?
F5X C20X C19 . . 116.1(9) ?
F5X C20X F6X . . 103.9(9) ?
F6X C20X C19 . . 110.5(9) ?
O7 C17 C18 . . 117.9(10) ?
O7 C17 O6 . . 129.6(11) ?
O6 C17 C18 . . 112.5(9) ?
O7X C17 C18X . . 123.2(13) ?
O7X C17 O6X . . 126.8(15) ?
O6X C17 C18X . . 110.0(12) ?
F1 C18 C17 . . 114.7(7) ?
F1 C18 F2 . . 105.2(8) ?
F1 C18 F3 . . 104.8(8) ?
F2 C18 C17 . . 109.5(7) ?
F2 C18 F3 . . 109.9(8) ?
F3 C18 C17 . . 112.4(6) ?
C17 O6 H6 . . 116.1 ?
F1X C18X C17 . . 113.1(9) ?
F1X C18X F2X . . 105.1(10) ?
F1X C18X F3X . . 103.9(10) ?
F2X C18X C17 . . 109.2(8) ?
F3X C18X C17 . . 110.4(9) ?
F3X C18X F2X . . 114.9(12) ?
C17 O6X H6X . . 116.5 ?
C12 O1 C16 . . 117.7(2) ?
C11 O2 C15 . . 117.5(3) ?
C10 O3 C14 . . 117.7(2) ?
C7 N4 H4 . . 127.3 ?
C6 N4 H4 . . 127.3 ?
C6 N4 C7 . . 105.5(2) ?
C7 N3 N2 . . 105.36(19) ?
N3 N2 Pd1 . . 135.44(16) ?
C6 N2 Pd1 . . 114.75(16) ?
C6 N2 N3 . . 109.8(2) ?
C1 N1 Pd1 . . 126.23(18) ?
C1 N1 C5 . . 118.4(2) ?
C5 N1 Pd1 . . 115.29(16) ?
O3 C10 C9 . . 124.2(3) ?
O3 C10 C11 . . 115.4(2) ?
C11 C10 C9 . . 120.4(3) ?
O2 C15 H15A . . 109.5 ?
O2 C15 H15B . . 109.5 ?
O2 C15 H15C . . 109.5 ?
H15A C15 H15B . . 109.5 ?
H15A C15 H15C . . 109.5 ?
H15B C15 H15C . . 109.5 ?
N4 C7 C8 . . 125.5(2) ?
N3 C7 N4 . . 110.5(2) ?
N3 C7 C8 . . 123.9(2) ?
O1 C12 C13 . . 124.8(3) ?
O1 C12 C11 . . 115.1(3) ?
C13 C12 C11 . . 120.0(2) ?
O3 C14 H14A . . 109.5 ?
O3 C14 H14B . . 109.5 ?
O3 C14 H14C . . 109.5 ?
H14A C14 H14B . . 109.5 ?
H14A C14 H14C . . 109.5 ?
H14B C14 H14C . . 109.5 ?
C3 C4 H4A . . 120.6 ?
C5 C4 H4A . . 120.6 ?
C5 C4 C3 . . 118.8(3) ?
C10 C9 H9 . . 120.4 ?
C8 C9 C10 . . 119.1(2) ?
C8 C9 H9 . . 120.4 ?
C1 C2 H2 . . 120.3 ?
C3 C2 H2 . . 120.3 ?
C3 C2 C1 . . 119.4(3) ?
C12 C13 H13 . . 120.1 ?
C12 C13 C8 . . 119.8(3) ?
C8 C13 H13 . . 120.1 ?
N1 C1 C2 . . 121.9(3) ?
N1 C1 H1 . . 119.0 ?
C2 C1 H1 . . 119.0 ?
C4 C3 H3 . . 120.3 ?
C2 C3 C4 . . 119.4(3) ?
C2 C3 H3 . . 120.3 ?
N1 C5 C4 . . 122.1(2) ?
N1 C5 C6 . . 111.5(2) ?
C4 C5 C6 . . 126.3(2) ?
O2 C11 C10 . . 117.9(3) ?
O2 C11 C12 . . 122.1(3) ?
C10 C11 C12 . . 119.6(2) ?
C9 C8 C7 . . 120.7(2) ?
C13 C8 C7 . . 118.3(2) ?
C13 C8 C9 . . 120.9(2) ?
O1 C16 H16A . . 109.5 ?
O1 C16 H16B . . 109.5 ?
O1 C16 H16C . . 109.5 ?
H16A C16 H16B . . 109.5 ?
H16A C16 H16C . . 109.5 ?
H16B C16 H16C . . 109.5 ?
N4 C6 C5 . . 132.4(2) ?
N2 C6 N4 . . 108.8(2) ?
N2 C6 C5 . . 118.8(2) ?

loop_
_geom_bond_atom_site_label_1
_geom_bond_atom_site_label_2
_geom_bond_site_symmetry_2
_geom_bond_distance
_geom_bond_publ_flag
Pd1 N2 . 1.991(2) y
Pd1 N2 2_776 1.991(2) ?
Pd1 N1 . 2.037(2) y
Pd1 N1 2_776 2.037(2) ?
C19 C20 . 1.526(9) ?
C19 O5 . 1.227(11) ?
C19 C20X . 1.517(11) ?
C19 O5X . 1.231(13) ?
C19 O4 . 1.223(4) ?
C20 F4 . 1.303(7) ?
C20 F5 . 1.298(7) ?
C20 F6 . 1.321(7) ?
C20X F4X . 1.258(12) ?
C20X F5X . 1.290(12) ?
C20X F6X . 1.351(11) ?
C17 C18 . 1.504(7) ?
C17 O7 . 1.177(7) ?
C17 O6 . 1.273(7) ?
C17 C18X . 1.501(8) ?
C17 O7X . 1.174(8) ?
C17 O6X . 1.275(8) ?
C18 F1 . 1.320(6) ?
C18 F2 . 1.321(6) ?
C18 F3 . 1.323(6) ?
O6 H6 . 0.8428 ?
C18X F1X . 1.319(7) ?
C18X F2X . 1.321(7) ?
C18X F3X . 1.319(7) ?
O6X H6X . 0.8555 ?
O1 C12 . 1.357(3) ?
O1 C16 . 1.425(4) ?
O2 C15 . 1.385(4) ?
O2 C11 . 1.367(3) ?
O3 C10 . 1.360(3) ?
O3 C14 . 1.421(4) ?
N4 H4 . 0.8600 ?
N4 C7 . 1.367(3) ?
N4 C6 . 1.340(3) ?
N3 N2 . 1.360(3) ?
N3 C7 . 1.317(3) ?
N2 C6 . 1.313(3) ?
N1 C1 . 1.328(3) ?
N1 C5 . 1.362(3) ?
C10 C9 . 1.388(4) ?
C10 C11 . 1.385(4) ?
C15 H15A . 0.9600 ?
C15 H15B . 0.9600 ?
C15 H15C . 0.9600 ?
C7 C8 . 1.458(3) ?
C12 C13 . 1.376(4) ?
C12 C11 . 1.397(4) ?
C14 H14A . 0.9600 ?
C14 H14B . 0.9600 ?
C14 H14C . 0.9600 ?
C4 H4A . 0.9300 ?
C4 C3 . 1.378(4) ?
C4 C5 . 1.365(3) ?
C9 H9 . 0.9300 ?
C9 C8 . 1.384(4) ?
C2 H2 . 0.9300 ?
C2 C1 . 1.380(4) ?
C2 C3 . 1.366(4) ?
C13 H13 . 0.9300 ?
C13 C8 . 1.383(4) ?
C1 H1 . 0.9300 ?
C3 H3 . 0.9300 ?
C5 C6 . 1.446(3) ?
C16 H16A . 0.9600 ?
C16 H16B . 0.9600 ?
C16 H16C . 0.9600 ?

loop_
_geom_hbond_atom_site_label_D
_geom_hbond_atom_site_label_H
_geom_hbond_atom_site_label_A
_geom_hbond_site_symmetry_A
_geom_hbond_distance_DH
_geom_hbond_distance_HA
_geom_hbond_distance_DA
_geom_hbond_angle_DHA
_geom_hbond_publ_flag
O6 H6 F6 . 0.84 2.63 3.085(15) 114.9 yes
O6 H6 O5 . 0.84 1.73 2.56(3) 171.5 yes
O6X H6X F6X . 0.86 2.27 2.77(3) 117.7 yes
O6X H6X O5X . 0.86 1.76 2.58(4) 159.8 yes
N4 H4 O4 . 0.86 1.81 2.655(3) 166.1 yes
C15 H15A N3 2_666 0.96 2.59 3.334(5) 134.1 yes
C15 H15B O1 . 0.96 2.35 2.929(5) 118.4 yes
C15 H15C O3 2_656 0.96 2.49 3.400(4) 158.3 yes
C14 H14A O7 . 0.96 2.67 3.492(17) 144.2 yes
C4 H4A F6 2_765 0.93 2.58 3.193(6) 123.7 yes
C4 H4A O4 . 0.93 2.59 3.425(4) 150.2 yes
C9 H9 O4 . 0.93 2.63 3.510(4) 158.3 yes
C2 H2 O7 1_665 0.93 2.44 3.363(14) 174.0 yes
C2 H2 O7X 1_665 0.93 2.57 3.498(19) 177.7 yes
C1 H1 N3 2_776 0.93 2.34 3.146(3) 144.6 yes
C16 H16B F4 2_766 0.96 2.52 3.400(7) 151.7 yes

loop_
_geom_torsion_atom_site_label_1
_geom_torsion_atom_site_label_2
_geom_torsion_atom_site_label_3
_geom_torsion_atom_site_label_4
_geom_torsion_site_symmetry_1
_geom_torsion_site_symmetry_2
_geom_torsion_site_symmetry_3
_geom_torsion_site_symmetry_4
_geom_torsion
_geom_torsion_publ_flag
Pd1 N2 C6 N4 . . . . -179.45(16) ?
Pd1 N2 C6 C5 . . . . 1.7(3) ?
Pd1 N1 C1 C2 . . . . 176.7(2) ?
Pd1 N1 C5 C4 . . . . -177.2(2) ?
Pd1 N1 C5 C6 . . . . 0.6(3) ?
O5 C19 C20 F4 . . . . 156.2(17) ?
O5 C19 C20 F5 . . . . -75.1(18) ?
O5 C19 C20 F6 . . . . 43.6(18) ?
O5X C19 C20X F4X . . . . 73(2) ?
O5X C19 C20X F5X . . . . -158(2) ?
O5X C19 C20X F6X . . . . -40(2) ?
O4 C19 C20 F4 . . . . -27.5(8) ?
O4 C19 C20 F5 . . . . 101.2(8) ?
O4 C19 C20 F6 . . . . -140.1(6) ?
O4 C19 C20X F4X . . . . -106.0(11) ?
O4 C19 C20X F5X . . . . 22.9(12) ?
O4 C19 C20X F6X . . . . 140.8(9) ?
O7 C17 C18 F1 . . . . 147.3(16) ?
O7 C17 C18 F2 . . . . -94.6(16) ?
O7 C17 C18 F3 . . . . 27.8(18) ?
O6 C17 C18 F1 . . . . -31.6(16) ?
O6 C17 C18 F2 . . . . 86.4(15) ?
O6 C17 C18 F3 . . . . -151.2(15) ?
O7X C17 C18X F1X . . . . -151.8(19) ?
O7X C17 C18X F2X . . . . 91.5(19) ?
O7X C17 C18X F3X . . . . -36(2) ?
O6X C17 C18X F1X . . . . 27(2) ?
O6X C17 C18X F2X . . . . -89.8(19) ?
O6X C17 C18X F3X . . . . 142.9(19) ?
O1 C12 C13 C8 . . . . 178.3(3) ?
O1 C12 C11 O2 . . . . -6.0(4) ?
O1 C12 C11 C10 . . . . -179.7(3) ?
O3 C10 C9 C8 . . . . -178.6(3) ?
O3 C10 C11 O2 . . . . 5.8(4) ?
O3 C10 C11 C12 . . . . 179.8(3) ?
N4 C7 C8 C9 . . . . 2.5(4) ?
N4 C7 C8 C13 . . . . -179.5(3) ?
N3 N2 C6 N4 . . . . 0.9(3) ?
N3 N2 C6 C5 . . . . -178.0(2) ?
N3 C7 C8 C9 . . . . -176.4(3) ?
N3 C7 C8 C13 . . . . 1.6(4) ?
N2 N3 C7 N4 . . . . 0.1(3) ?
N2 N3 C7 C8 . . . . 179.1(2) ?
N1 C5 C6 N4 . . . . 179.9(3) ?
N1 C5 C6 N2 . . . . -1.5(3) ?
C10 C9 C8 C7 . . . . 176.6(3) ?
C10 C9 C8 C13 . . . . -1.3(4) ?
C15 O2 C11 C10 . . . . -118.1(4) ?
C15 O2 C11 C12 . . . . 68.1(4) ?
C7 N4 C6 N2 . . . . -0.8(3) ?
C7 N4 C6 C5 . . . . 177.9(3) ?
C7 N3 N2 Pd1 . . . . 179.9(2) ?
C7 N3 N2 C6 . . . . -0.6(3) ?
C12 C13 C8 C7 . . . . -176.4(3) ?
C12 C13 C8 C9 . . . . 1.6(4) ?
C14 O3 C10 C9 . . . . -6.8(5) ?
C14 O3 C10 C11 . . . . 174.6(3) ?
C4 C5 C6 N4 . . . . -2.4(5) ?
C4 C5 C6 N2 . . . . 176.2(3) ?
C9 C10 C11 O2 . . . . -172.8(3) ?
C9 C10 C11 C12 . . . . 1.2(5) ?
C13 C12 C11 O2 . . . . 172.9(3) ?
C13 C12 C11 C10 . . . . -0.8(5) ?
C1 N1 C5 C4 . . . . 0.1(4) ?
C1 N1 C5 C6 . . . . 177.9(2) ?
C1 C2 C3 C4 . . . . 0.2(5) ?
C3 C4 C5 N1 . . . . 0.2(4) ?
C3 C4 C5 C6 . . . . -177.2(3) ?
C3 C2 C1 N1 . . . . 0.1(5) ?
C5 N1 C1 C2 . . . . -0.3(4) ?
C5 C4 C3 C2 . . . . -0.3(5) ?
C11 C10 C9 C8 . . . . -0.1(4) ?
C11 C12 C13 C8 . . . . -0.5(5) ?
C16 O1 C12 C13 . . . . 3.9(5) ?
C16 O1 C12 C11 . . . . -177.2(3) ?
C6 N4 C7 N3 . . . . 0.4(3) ?
C6 N4 C7 C8 . . . . -178.5(2) ?
